data_1514471
loop_
_publ_author_name
'Wise, Matthew D.'
'Ruggi, Albert'
'Pascu, Mirela'
'Scopelliti, Rosario'
'Severin, Kay'

_publ_section_title
;
 Clathrochelate-based bipyridyl ligands of nanoscale dimensions:
 easy-to-access building blocks for supramolecular chemistry
;
_journal_issue 4
_journal_name_full 'Chemical Science'
_journal_page_first 1658
_journal_paper_doi 10.1039/c3sc50155h
_journal_volume 4
_journal_year 2013
_chemical_formula_moiety 'C52 H62 B4 Fe2 N14 O12, 4(C H2 Cl2), 2(Cl)'
_chemical_formula_sum 'C56 H70 B4 Cl10 Fe2 N14 O12'
_chemical_formula_weight 1640.70
_chemical_name_systematic
;
?
;
_space_group_IT_number 2
_symmetry_cell_setting triclinic
_symmetry_space_group_name_Hall '-P 1'
_symmetry_space_group_name_H-M 'P -1'
_atom_sites_solution_hydrogens geom
_atom_sites_solution_primary direct
_atom_sites_solution_secondary difmap
_audit_creation_method SHELXL-97
_cell_angle_alpha 97.163(18)
_cell_angle_beta 98.93(2)
_cell_angle_gamma 93.02(2)
_cell_formula_units_Z 1
_cell_length_a 10.235(5)
_cell_length_b 10.862(4)
_cell_length_c 16.008(6)
_cell_measurement_reflns_used 523
_cell_measurement_temperature 140(2)
_cell_measurement_theta_max 20
_cell_measurement_theta_min 3
_cell_volume 1739.6(13)
_computing_cell_refinement 'automar, marresearch, 2010'
_computing_data_collection 'marmux - Micro-beam system, marresearch, 2010'
_computing_data_reduction 'automar, marresearch, 2010'
_computing_molecular_graphics 'Bruker SHELXTL'
_computing_publication_material 'Bruker SHELXTL'
_computing_structure_refinement 'SHELXL-97 (Sheldrick, 1997)'
_computing_structure_solution 'SHELXS-97 (Sheldrick, 1990)'
_diffrn_ambient_temperature 140(2)
_diffrn_measured_fraction_theta_full 0.924
_diffrn_measured_fraction_theta_max 0.908
_diffrn_measurement_device_type marmux
_diffrn_measurement_method '\p scans'
_diffrn_radiation_monochromator graphite
_diffrn_radiation_source 'fine-focus sealed tube'
_diffrn_radiation_type MoK\a
_diffrn_radiation_wavelength 0.71073
_diffrn_reflns_av_R_equivalents 0.0594
_diffrn_reflns_av_sigmaI/netI 0.0960
_diffrn_reflns_limit_h_max 13
_diffrn_reflns_limit_h_min -12
_diffrn_reflns_limit_k_max 14
_diffrn_reflns_limit_k_min -14
_diffrn_reflns_limit_l_max 20
_diffrn_reflns_limit_l_min -20
_diffrn_reflns_number 12176
_diffrn_reflns_theta_full 25.00
_diffrn_reflns_theta_max 27.66
_diffrn_reflns_theta_min 2.44
_exptl_absorpt_coefficient_mu 0.870
_exptl_absorpt_correction_type none
_exptl_crystal_colour colourless
_exptl_crystal_density_diffrn 1.566
_exptl_crystal_density_method 'not measured'
_exptl_crystal_description prismatic
_exptl_crystal_F_000 842
_exptl_crystal_size_max 0.32
_exptl_crystal_size_mid 0.25
_exptl_crystal_size_min 0.20
_refine_diff_density_max 0.539
_refine_diff_density_min -0.578
_refine_diff_density_rms 0.095
_refine_ls_extinction_method none
_refine_ls_goodness_of_fit_ref 1.111
_refine_ls_hydrogen_treatment constr
_refine_ls_matrix_type full
_refine_ls_number_parameters 461
_refine_ls_number_reflns 7357
_refine_ls_number_restraints 0
_refine_ls_restrained_S_all 1.111
_refine_ls_R_factor_all 0.1076
_refine_ls_R_factor_gt 0.0728
_refine_ls_shift/su_max 0.000
_refine_ls_shift/su_mean 0.000
_refine_ls_structure_factor_coef Fsqd
_refine_ls_weighting_details 'calc w=1/[\s^2^(Fo^2^)+(0.0903P)^2^+1.4142P] where P=(Fo^2^+2Fc^2^)/3'
_refine_ls_weighting_scheme calc
_refine_ls_wR_factor_gt 0.1814
_refine_ls_wR_factor_ref 0.2018
_reflns_number_gt 5047
_reflns_number_total 7357
_reflns_threshold_expression >2sigma(I)
_cod_data_source_file c3sc50155h.txt
_cod_data_source_block mdw1-86f3
_cod_depositor_comments
;
The following automatic conversions were performed:

'_symmetry_cell_setting' value 'Triclinic' changed to 'triclinic'
according to
/usr/data/users/saulius/automatic-downloads/retrospective/RSC/lib/dictionaries/cif_core.dic
dictionary named 'cif_core.dic' version 2.4.2 from 2011-04-26.

Automatic conversion script
Id: cif_fix_values 2281 2013-09-26 08:29:07Z andrius 
;
_cod_original_cell_volume 1739.6(12)
_cod_database_code 1514471

loop_
_symmetry_equiv_pos_as_xyz
'x, y, z'
'-x, -y, -z'

loop_
_atom_site_label
_atom_site_type_symbol
_atom_site_fract_x
_atom_site_fract_y
_atom_site_fract_z
_atom_site_U_iso_or_equiv
_atom_site_adp_type
_atom_site_occupancy
_atom_site_symmetry_multiplicity
_atom_site_calc_flag
_atom_site_refinement_flags
_atom_site_disorder_assembly
_atom_site_disorder_group
Fe1 Fe 0.32099(6) 0.27829(6) 0.28707(4) 0.02832(18) Uani 1 1 d . . .
O1 O 0.5752(3) 0.3837(3) 0.2584(2) 0.0360(7) Uani 1 1 d . . .
O2 O 0.4247(3) 0.2918(3) 0.12820(19) 0.0345(7) Uani 1 1 d . . .
O3 O 0.3819(3) 0.4936(3) 0.2037(2) 0.0352(7) Uani 1 1 d . . .
O4 O 0.0705(3) 0.2250(3) 0.34486(19) 0.0326(7) Uani 1 1 d . . .
O5 O 0.2123(3) 0.0501(3) 0.33477(19) 0.0339(7) Uani 1 1 d . . .
O6 O 0.2668(3) 0.2213(3) 0.45234(19) 0.0350(7) Uani 1 1 d . . .
N1 N 0.5039(4) 0.3367(3) 0.3145(2) 0.0332(8) Uani 1 1 d . . .
N2 N 0.3604(4) 0.2194(3) 0.1763(2) 0.0313(8) Uani 1 1 d . . .
N3 N 0.2925(4) 0.4338(3) 0.2453(2) 0.0334(8) Uani 1 1 d . . .
N4 N 0.1415(3) 0.3000(3) 0.3017(2) 0.0299(8) Uani 1 1 d . . .
N5 N 0.2752(3) 0.1048(3) 0.2781(2) 0.0312(8) Uani 1 1 d . . .
N6 N 0.3549(4) 0.2743(3) 0.4077(2) 0.0322(8) Uani 1 1 d . . .
N7 N 0.7412(4) 0.5889(4) 0.0294(2) 0.0381(9) Uani 1 1 d . . .
H7 H 0.7932 0.6246 -0.0009 0.046 Uiso 1 1 calc R . .
B1 B 0.4853(5) 0.4101(5) 0.1809(3) 0.0322(10) Uani 1 1 d . . .
B2 B 0.1567(5) 0.1428(5) 0.3938(3) 0.0293(10) Uani 1 1 d . . .
C1 C 0.5623(4) 0.3472(4) 0.3940(3) 0.0319(9) Uani 1 1 d . . .
C2 C 0.7032(4) 0.3960(5) 0.4268(3) 0.0401(11) Uani 1 1 d . . .
H2A H 0.7195 0.4775 0.4073 0.048 Uiso 1 1 calc R . .
H2B H 0.7638 0.3379 0.4031 0.048 Uiso 1 1 calc R . .
C3 C 0.7325(5) 0.4106(5) 0.5232(3) 0.0472(12) Uani 1 1 d . . .
H3A H 0.6953 0.4873 0.5467 0.057 Uiso 1 1 calc R . .
H3B H 0.8297 0.4195 0.5421 0.057 Uiso 1 1 calc R . .
C4 C 0.6740(5) 0.3002(5) 0.5576(3) 0.0478(12) Uani 1 1 d . . .
H4A H 0.7040 0.3087 0.6200 0.057 Uiso 1 1 calc R . .
H4B H 0.7079 0.2233 0.5316 0.057 Uiso 1 1 calc R . .
C5 C 0.5226(5) 0.2879(5) 0.5395(3) 0.0417(11) Uani 1 1 d . . .
H5A H 0.4898 0.2054 0.5511 0.050 Uiso 1 1 calc R . .
H5B H 0.4873 0.3526 0.5773 0.050 Uiso 1 1 calc R . .
C6 C 0.4757(4) 0.3025(4) 0.4480(3) 0.0325(9) Uani 1 1 d . . .
C7 C 0.3487(4) 0.0998(4) 0.1510(3) 0.0324(9) Uani 1 1 d . . .
C8 C 0.3957(5) 0.0355(4) 0.0748(3) 0.0380(10) Uani 1 1 d . . .
H8A H 0.4851 0.0716 0.0711 0.046 Uiso 1 1 calc R . .
H8B H 0.3350 0.0479 0.0225 0.046 Uiso 1 1 calc R . .
C9 C 0.4008(6) -0.1040(5) 0.0807(4) 0.0507(13) Uani 1 1 d . . .
H9A H 0.4146 -0.1477 0.0251 0.061 Uiso 1 1 calc R . .
H9B H 0.4773 -0.1169 0.1240 0.061 Uiso 1 1 calc R . .
C10 C 0.2779(6) -0.1585(5) 0.1039(4) 0.0496(13) Uani 1 1 d . . .
H10A H 0.2824 -0.2497 0.1012 0.059 Uiso 1 1 calc R . .
H10B H 0.2011 -0.1427 0.0618 0.059 Uiso 1 1 calc R . .
C11 C 0.2566(5) -0.1047(4) 0.1935(3) 0.0362(10) Uani 1 1 d . . .
H11A H 0.1631 -0.1230 0.1996 0.043 Uiso 1 1 calc R . .
H11B H 0.3136 -0.1445 0.2366 0.043 Uiso 1 1 calc R . .
C12 C 0.2891(4) 0.0328(4) 0.2089(3) 0.0311(9) Uani 1 1 d . . .
C13 C 0.1775(4) 0.4779(4) 0.2439(3) 0.0286(8) Uani 1 1 d . A .
C14 C 0.1330(5) 0.5910(4) 0.2066(3) 0.0363(10) Uani 1 1 d . . .
H14A H 0.0987 0.5689 0.1449 0.044 Uiso 0.49(3) 1 calc PR A 1
H14B H 0.2088 0.6539 0.2132 0.044 Uiso 0.49(3) 1 calc PR A 1
H14C H 0.1462 0.5831 0.1462 0.044 Uiso 0.51(3) 1 calc PR A 2
H14D H 0.1885 0.6650 0.2377 0.044 Uiso 0.51(3) 1 calc PR A 2
C15A C 0.0208(14) 0.6462(13) 0.2539(12) 0.037(3) Uani 0.49(3) 1 d P A 1
H15A H 0.0579 0.6776 0.3141 0.045 Uiso 0.49(3) 1 calc PR A 1
H15B H -0.0154 0.7165 0.2261 0.045 Uiso 0.49(3) 1 calc PR A 1
C16A C -0.0899(14) 0.5438(15) 0.2501(13) 0.042(3) Uani 0.49(3) 1 d P A 1
H16A H -0.1656 0.5803 0.2733 0.051 Uiso 0.49(3) 1 calc PR A 1
H16B H -0.1213 0.5079 0.1899 0.051 Uiso 0.49(3) 1 calc PR A 1
C15B C -0.0101(13) 0.6101(15) 0.2110(14) 0.047(4) Uani 0.51(3) 1 d P A 2
H15C H -0.0255 0.6983 0.2059 0.056 Uiso 0.51(3) 1 calc PR A 2
H15D H -0.0657 0.5585 0.1616 0.056 Uiso 0.51(3) 1 calc PR A 2
C16B C -0.0532(18) 0.5788(15) 0.2898(15) 0.048(4) Uani 0.51(3) 1 d P A 2
H16C H -0.1468 0.5983 0.2890 0.058 Uiso 0.51(3) 1 calc PR A 2
H16D H 0.0010 0.6314 0.3394 0.058 Uiso 0.51(3) 1 calc PR A 2
C17 C -0.0410(4) 0.4417(4) 0.3011(3) 0.0360(10) Uani 1 1 d . . .
H17A H -0.0336 0.4719 0.3627 0.043 Uiso 0.49(3) 1 calc PR A 1
H17B H -0.1068 0.3690 0.2873 0.043 Uiso 0.49(3) 1 calc PR A 1
H17C H -0.0506 0.4297 0.3602 0.043 Uiso 0.51(3) 1 calc PR A 2
H17D H -0.1128 0.3898 0.2617 0.043 Uiso 0.51(3) 1 calc PR A 2
C18 C 0.0899(4) 0.4018(4) 0.2832(3) 0.0293(9) Uani 1 1 d . A .
C19 C 0.5750(4) 0.4776(4) 0.1237(3) 0.0330(9) Uani 1 1 d . . .
C20 C 0.5715(5) 0.6023(4) 0.1133(3) 0.0381(10) Uani 1 1 d . . .
H20 H 0.5098 0.6513 0.1383 0.046 Uiso 1 1 calc R . .
C21 C 0.6567(5) 0.6558(5) 0.0669(3) 0.0438(12) Uani 1 1 d . . .
H21 H 0.6547 0.7419 0.0618 0.053 Uiso 1 1 calc R . .
C22 C 0.7491(5) 0.4693(5) 0.0368(3) 0.0412(11) Uani 1 1 d . . .
H22 H 0.8112 0.4235 0.0098 0.049 Uiso 1 1 calc R . .
C23 C 0.6683(5) 0.4108(5) 0.0833(3) 0.0408(11) Uani 1 1 d . . .
H23 H 0.6751 0.3250 0.0882 0.049 Uiso 1 1 calc R . .
C24 C 0.0713(4) 0.0678(4) 0.4483(3) 0.0299(9) Uani 1 1 d . . .
C25 C 0.0084(4) 0.1278(4) 0.5113(3) 0.0339(9) Uani 1 1 d . . .
H25 H 0.0130 0.2162 0.5201 0.041 Uiso 1 1 calc R . .
C26 C 0.0609(4) -0.0620(4) 0.4382(3) 0.0334(9) Uani 1 1 d . . .
H26 H 0.1022 -0.1066 0.3958 0.040 Uiso 1 1 calc R . .
Cl1 Cl 0.95880(13) 0.68766(13) -0.05256(9) 0.0507(3) Uani 1 1 d . . .
C27 C 0.9195(6) 0.0770(6) 0.1633(4) 0.0588(15) Uani 1 1 d . . .
H27A H 0.9625 0.1454 0.1394 0.071 Uiso 1 1 calc R . .
H27B H 0.9740 0.0680 0.2187 0.071 Uiso 1 1 calc R . .
Cl2 Cl 0.91523(16) -0.06276(15) 0.09298(11) 0.0652(4) Uani 1 1 d . . .
Cl3 Cl 0.75951(18) 0.11700(17) 0.18076(13) 0.0740(5) Uani 1 1 d . . .
C28 C 0.7098(6) -0.0521(6) 0.3638(4) 0.0644(16) Uani 1 1 d . . .
H28A H 0.7366 -0.0768 0.4211 0.077 Uiso 1 1 calc R . .
H28B H 0.7809 0.0064 0.3531 0.077 Uiso 1 1 calc R . .
Cl4 Cl 0.56457(17) 0.02203(16) 0.36197(13) 0.0747(5) Uani 1 1 d . . .
Cl5 Cl 0.6924(3) -0.1834(2) 0.28769(13) 0.0988(8) Uani 1 1 d . . .

loop_
_atom_site_aniso_label
_atom_site_aniso_U_11
_atom_site_aniso_U_22
_atom_site_aniso_U_33
_atom_site_aniso_U_23
_atom_site_aniso_U_13
_atom_site_aniso_U_12
Fe1 0.0295(3) 0.0317(3) 0.0263(3) 0.0079(2) 0.0100(2) 0.0004(2)
O1 0.0318(16) 0.0447(19) 0.0346(17) 0.0095(14) 0.0139(13) -0.0042(13)
O2 0.0386(17) 0.0392(17) 0.0300(16) 0.0101(13) 0.0170(13) -0.0032(13)
O3 0.0418(18) 0.0327(16) 0.0374(17) 0.0142(13) 0.0198(14) -0.0011(13)
O4 0.0284(15) 0.0386(17) 0.0355(16) 0.0167(14) 0.0123(12) -0.0031(12)
O5 0.0385(17) 0.0352(17) 0.0331(16) 0.0095(13) 0.0189(13) -0.0003(13)
O6 0.0327(16) 0.0457(18) 0.0293(16) 0.0112(14) 0.0100(12) -0.0026(13)
N1 0.039(2) 0.037(2) 0.0275(19) 0.0084(15) 0.0158(15) -0.0018(16)
N2 0.0337(19) 0.035(2) 0.0293(18) 0.0109(15) 0.0114(14) 0.0015(15)
N3 0.035(2) 0.037(2) 0.0321(19) 0.0087(16) 0.0157(15) -0.0018(16)
N4 0.0325(19) 0.0318(19) 0.0278(18) 0.0121(15) 0.0073(14) -0.0010(14)
N5 0.0302(18) 0.039(2) 0.0276(18) 0.0113(15) 0.0117(14) -0.0009(15)
N6 0.032(2) 0.035(2) 0.0334(19) 0.0111(16) 0.0115(15) 0.0015(15)
N7 0.037(2) 0.048(2) 0.033(2) 0.0166(18) 0.0125(16) -0.0066(17)
B1 0.029(2) 0.035(3) 0.036(3) 0.009(2) 0.0130(19) -0.0006(19)
B2 0.034(3) 0.031(2) 0.024(2) 0.0061(19) 0.0083(18) 0.0028(19)
C1 0.029(2) 0.035(2) 0.033(2) 0.0056(18) 0.0081(17) 0.0006(17)
C2 0.031(2) 0.050(3) 0.040(3) 0.005(2) 0.0097(19) 0.000(2)
C3 0.036(3) 0.061(3) 0.040(3) 0.004(2) -0.002(2) 0.000(2)
C4 0.043(3) 0.059(3) 0.040(3) 0.009(2) -0.001(2) 0.002(2)
C5 0.042(3) 0.052(3) 0.033(2) 0.013(2) 0.0054(19) 0.002(2)
C6 0.034(2) 0.035(2) 0.029(2) 0.0062(18) 0.0077(17) 0.0033(18)
C7 0.036(2) 0.037(2) 0.026(2) 0.0063(18) 0.0103(17) 0.0013(18)
C8 0.048(3) 0.039(3) 0.031(2) 0.0050(19) 0.018(2) -0.005(2)
C9 0.072(4) 0.037(3) 0.049(3) 0.001(2) 0.031(3) -0.001(2)
C10 0.067(4) 0.036(3) 0.049(3) -0.002(2) 0.027(3) -0.004(2)
C11 0.043(3) 0.032(2) 0.037(2) 0.0079(19) 0.0145(19) -0.0013(19)
C12 0.035(2) 0.033(2) 0.028(2) 0.0057(17) 0.0111(17) 0.0038(17)
C13 0.030(2) 0.029(2) 0.028(2) 0.0036(17) 0.0084(16) 0.0030(16)
C14 0.044(3) 0.034(2) 0.034(2) 0.0120(19) 0.0105(19) 0.0020(19)
C15A 0.033(6) 0.033(6) 0.047(8) 0.012(6) 0.002(5) 0.006(5)
C16A 0.040(7) 0.034(7) 0.052(9) 0.004(6) 0.009(6) 0.001(5)
C15B 0.040(7) 0.043(7) 0.059(10) 0.023(7) -0.001(6) 0.002(5)
C16B 0.047(8) 0.038(7) 0.068(11) 0.008(7) 0.031(7) 0.013(6)
C17 0.034(2) 0.036(2) 0.041(3) 0.010(2) 0.0144(19) 0.0029(18)
C18 0.031(2) 0.030(2) 0.027(2) 0.0018(17) 0.0082(16) -0.0035(17)
C19 0.031(2) 0.039(2) 0.029(2) 0.0051(18) 0.0043(17) -0.0054(18)
C20 0.034(2) 0.038(2) 0.047(3) 0.010(2) 0.019(2) 0.0038(19)
C21 0.052(3) 0.040(3) 0.046(3) 0.016(2) 0.023(2) -0.001(2)
C22 0.042(3) 0.044(3) 0.040(3) 0.005(2) 0.017(2) 0.000(2)
C23 0.044(3) 0.042(3) 0.041(3) 0.010(2) 0.017(2) 0.002(2)
C24 0.027(2) 0.036(2) 0.028(2) 0.0091(18) 0.0070(16) 0.0009(17)
C25 0.039(2) 0.031(2) 0.035(2) 0.0066(18) 0.0150(19) 0.0014(18)
C26 0.039(2) 0.034(2) 0.032(2) 0.0072(18) 0.0190(18) 0.0042(18)
Cl1 0.0492(7) 0.0543(8) 0.0522(8) 0.0076(6) 0.0225(6) -0.0064(6)
C27 0.053(3) 0.059(4) 0.061(4) 0.007(3) 0.002(3) -0.007(3)
Cl2 0.0650(10) 0.0604(9) 0.0650(10) 0.0030(7) 0.0000(7) 0.0017(7)
Cl3 0.0639(10) 0.0726(11) 0.0875(12) 0.0167(9) 0.0116(8) 0.0108(8)
C28 0.056(4) 0.075(4) 0.059(4) 0.005(3) 0.002(3) 0.011(3)
Cl4 0.0628(10) 0.0625(10) 0.0935(13) -0.0005(9) -0.0010(9) 0.0244(8)
Cl5 0.146(2) 0.0826(13) 0.0668(11) -0.0067(10) 0.0101(12) 0.0550(13)

loop_
_atom_type_symbol
_atom_type_description
_atom_type_scat_dispersion_real
_atom_type_scat_dispersion_imag
_atom_type_scat_source
C C 0.0033 0.0016 'International Tables Vol C Tables 4.2.6.8 and 6.1.1.4'
H H 0.0000 0.0000 'International Tables Vol C Tables 4.2.6.8 and 6.1.1.4'
B B 0.0013 0.0007 'International Tables Vol C Tables 4.2.6.8 and 6.1.1.4'
N N 0.0061 0.0033 'International Tables Vol C Tables 4.2.6.8 and 6.1.1.4'
O O 0.0106 0.0060 'International Tables Vol C Tables 4.2.6.8 and 6.1.1.4'
Cl Cl 0.1484 0.1585 'International Tables Vol C Tables 4.2.6.8 and 6.1.1.4'
Fe Fe 0.3463 0.8444 'International Tables Vol C Tables 4.2.6.8 and 6.1.1.4'

loop_
_geom_angle_atom_site_label_1
_geom_angle_atom_site_label_2
_geom_angle_atom_site_label_3
_geom_angle
_geom_angle_site_symmetry_1
N5 Fe1 N4 86.21(15) .
N5 Fe1 N1 118.74(16) .
N4 Fe1 N1 148.79(16) .
N5 Fe1 N3 149.14(16) .
N4 Fe1 N3 78.39(15) .
N1 Fe1 N3 86.09(16) .
N5 Fe1 N6 85.63(15) .
N4 Fe1 N6 85.64(15) .
N1 Fe1 N6 78.51(15) .
N3 Fe1 N6 119.18(16) .
N5 Fe1 N2 78.18(15) .
N4 Fe1 N2 119.82(16) .
N1 Fe1 N2 85.59(15) .
N3 Fe1 N2 86.49(15) .
N6 Fe1 N2 148.27(16) .
N1 O1 B1 110.8(3) .
N2 O2 B1 110.7(3) .
N3 O3 B1 111.1(3) .
N4 O4 B2 112.3(3) .
N5 O5 B2 112.3(3) .
N6 O6 B2 111.7(3) .
C1 N1 O1 116.4(4) .
C1 N1 Fe1 118.8(3) .
O1 N1 Fe1 124.2(3) .
C7 N2 O2 116.3(3) .
C7 N2 Fe1 118.5(3) .
O2 N2 Fe1 123.9(3) .
C13 N3 O3 116.8(4) .
C13 N3 Fe1 119.1(3) .
O3 N3 Fe1 123.4(3) .
C18 N4 O4 116.6(3) .
C18 N4 Fe1 118.7(3) .
O4 N4 Fe1 123.7(2) .
C12 N5 O5 115.9(4) .
C12 N5 Fe1 119.2(3) .
O5 N5 Fe1 124.4(3) .
C6 N6 O6 116.7(4) .
C6 N6 Fe1 118.2(3) .
O6 N6 Fe1 123.9(3) .
C22 N7 C21 121.3(4) .
C22 N7 H7 119.4 .
C21 N7 H7 119.4 .
O3 B1 O1 111.5(4) .
O3 B1 O2 111.4(4) .
O1 B1 O2 110.7(4) .
O3 B1 C19 108.9(4) .
O1 B1 C19 107.3(3) .
O2 B1 C19 106.8(4) .
O5 B2 O4 110.7(3) .
O5 B2 O6 110.1(4) .
O4 B2 O6 109.2(4) .
O5 B2 C24 107.6(3) .
O4 B2 C24 109.7(3) .
O6 B2 C24 109.6(3) .
N1 C1 C6 111.6(4) .
N1 C1 C2 125.6(4) .
C6 C1 C2 122.8(4) .
C1 C2 C3 111.3(4) .
C1 C2 H2A 109.4 .
C3 C2 H2A 109.4 .
C1 C2 H2B 109.4 .
C3 C2 H2B 109.4 .
H2A C2 H2B 108.0 .
C2 C3 C4 111.5(4) .
C2 C3 H3A 109.3 .
C4 C3 H3A 109.3 .
C2 C3 H3B 109.3 .
C4 C3 H3B 109.3 .
H3A C3 H3B 108.0 .
C3 C4 C5 112.8(4) .
C3 C4 H4A 109.0 .
C5 C4 H4A 109.0 .
C3 C4 H4B 109.0 .
C5 C4 H4B 109.0 .
H4A C4 H4B 107.8 .
C6 C5 C4 109.5(4) .
C6 C5 H5A 109.8 .
C4 C5 H5A 109.8 .
C6 C5 H5B 109.8 .
C4 C5 H5B 109.8 .
H5A C5 H5B 108.2 .
N6 C6 C1 112.4(4) .
N6 C6 C5 124.9(4) .
C1 C6 C5 122.7(4) .
N2 C7 C12 111.6(4) .
N2 C7 C8 126.2(4) .
C12 C7 C8 122.1(4) .
C7 C8 C9 110.2(4) .
C7 C8 H8A 109.6 .
C9 C8 H8A 109.6 .
C7 C8 H8B 109.6 .
C9 C8 H8B 109.6 .
H8A C8 H8B 108.1 .
C10 C9 C8 112.3(5) .
C10 C9 H9A 109.1 .
C8 C9 H9A 109.1 .
C10 C9 H9B 109.1 .
C8 C9 H9B 109.1 .
H9A C9 H9B 107.9 .
C9 C10 C11 112.4(4) .
C9 C10 H10A 109.1 .
C11 C10 H10A 109.1 .
C9 C10 H10B 109.1 .
C11 C10 H10B 109.1 .
H10A C10 H10B 107.9 .
C12 C11 C10 110.8(4) .
C12 C11 H11A 109.5 .
C10 C11 H11A 109.5 .
C12 C11 H11B 109.5 .
C10 C11 H11B 109.5 .
H11A C11 H11B 108.1 .
N5 C12 C7 112.0(4) .
N5 C12 C11 124.7(4) .
C7 C12 C11 123.2(4) .
N3 C13 C18 111.5(4) .
N3 C13 C14 126.7(4) .
C18 C13 C14 121.7(4) .
C13 C14 C15B 112.4(5) .
C13 C14 C15A 109.1(5) .
C13 C14 H14A 109.9 .
C15B C14 H14A 82.7 .
C15A C14 H14A 109.9 .
C13 C14 H14B 109.9 .
C15B C14 H14B 129.1 .
C15A C14 H14B 109.9 .
H14A C14 H14B 108.3 .
C13 C14 H14C 109.1 .
C15B C14 H14C 109.1 .
C15A C14 H14C 132.6 .
H14B C14 H14C 81.8 .
C13 C14 H14D 109.1 .
C15B C14 H14D 109.1 .
C15A C14 H14D 84.6 .
H14A C14 H14D 130.3 .
H14C C14 H14D 107.9 .
C16A C15A C14 109.1(14) .
C16A C15A H15A 109.9 .
C14 C15A H15A 109.9 .
C16A C15A H15B 109.9 .
C14 C15A H15B 109.9 .
H15A C15A H15B 108.3 .
C17 C16A C15A 111.0(13) .
C17 C16A H16A 109.4 .
C15A C16A H16A 109.4 .
C17 C16A H16B 109.4 .
C15A C16A H16B 109.4 .
H16A C16A H16B 108.0 .
C16B C15B C14 114.2(15) .
C16B C15B H15C 108.7 .
C14 C15B H15C 108.7 .
C16B C15B H15D 108.7 .
C14 C15B H15D 108.7 .
H15C C15B H15D 107.6 .
C15B C16B C17 112.9(15) .
C15B C16B H16C 109.0 .
C17 C16B H16C 109.0 .
C15B C16B H16D 109.0 .
C17 C16B H16D 109.0 .
H16C C16B H16D 107.8 .
C18 C17 C16A 112.5(6) .
C18 C17 C16B 110.4(6) .
C18 C17 H17A 109.1 .
C16A C17 H17A 109.1 .
C16B C17 H17A 84.6 .
C18 C17 H17B 109.1 .
C16A C17 H17B 109.1 .
C16B C17 H17B 131.4 .
H17A C17 H17B 107.8 .
C18 C17 H17C 109.6 .
C16A C17 H17C 129.1 .
C16B C17 H17C 109.6 .
H17B C17 H17C 82.0 .
C18 C17 H17D 109.6 .
C16A C17 H17D 83.4 .
C16B C17 H17D 109.6 .
H17A C17 H17D 130.2 .
H17C C17 H17D 108.1 .
N4 C18 C13 111.9(4) .
N4 C18 C17 125.9(4) .
C13 C18 C17 122.2(4) .
C20 C19 C23 116.1(4) .
C20 C19 B1 123.8(4) .
C23 C19 B1 120.1(4) .
C21 C20 C19 120.6(5) .
C21 C20 H20 119.7 .
C19 C20 H20 119.7 .
N7 C21 C20 121.0(5) .
N7 C21 H21 119.5 .
C20 C21 H21 119.5 .
N7 C22 C23 120.6(5) .
N7 C22 H22 119.7 .
C23 C22 H22 119.7 .
C22 C23 C19 120.4(5) .
C22 C23 H23 119.8 .
C19 C23 H23 119.8 .
C25 C24 C26 116.6(4) .
C25 C24 B2 121.9(4) .
C26 C24 B2 121.5(4) .
C26 C25 C24 121.8(4) 2_556
C26 C25 H25 119.1 2_556
C24 C25 H25 119.1 .
C25 C26 C24 121.6(4) 2_556
C25 C26 H26 119.2 2_556
C24 C26 H26 119.2 .
Cl2 C27 Cl3 112.6(3) .
Cl2 C27 H27A 109.1 .
Cl3 C27 H27A 109.1 .
Cl2 C27 H27B 109.1 .
Cl3 C27 H27B 109.1 .
H27A C27 H27B 107.8 .
Cl4 C28 Cl5 111.9(4) .
Cl4 C28 H28A 109.2 .
Cl5 C28 H28A 109.2 .
Cl4 C28 H28B 109.2 .
Cl5 C28 H28B 109.2 .
H28A C28 H28B 107.9 .

loop_
_geom_bond_atom_site_label_1
_geom_bond_atom_site_label_2
_geom_bond_distance
_geom_bond_site_symmetry_2
Fe1 N5 1.900(4) .
Fe1 N4 1.910(4) .
Fe1 N1 1.911(4) .
Fe1 N3 1.913(4) .
Fe1 N6 1.915(4) .
Fe1 N2 1.919(4) .
O1 N1 1.372(4) .
O1 B1 1.493(6) .
O2 N2 1.377(4) .
O2 B1 1.493(6) .
O3 N3 1.392(4) .
O3 B1 1.489(6) .
O4 N4 1.380(4) .
O4 B2 1.494(6) .
O5 N5 1.366(4) .
O5 B2 1.490(6) .
O6 N6 1.379(4) .
O6 B2 1.499(6) .
N1 C1 1.307(6) .
N2 C7 1.305(6) .
N3 C13 1.292(6) .
N4 C18 1.297(5) .
N5 C12 1.305(6) .
N6 C6 1.304(6) .
N7 C22 1.324(6) .
N7 C21 1.325(6) .
N7 H7 0.8800 .
B1 C19 1.605(6) .
B2 C24 1.591(6) .
C1 C6 1.437(6) .
C1 C2 1.500(6) .
C2 C3 1.511(7) .
C2 H2A 0.9900 .
C2 H2B 0.9900 .
C3 C4 1.514(7) .
C3 H3A 0.9900 .
C3 H3B 0.9900 .
C4 C5 1.527(7) .
C4 H4A 0.9900 .
C4 H4B 0.9900 .
C5 C6 1.500(6) .
C5 H5A 0.9900 .
C5 H5B 0.9900 .
C7 C12 1.434(6) .
C7 C8 1.487(6) .
C8 C9 1.533(7) .
C8 H8A 0.9900 .
C8 H8B 0.9900 .
C9 C10 1.480(7) .
C9 H9A 0.9900 .
C9 H9B 0.9900 .
C10 C11 1.531(7) .
C10 H10A 0.9900 .
C10 H10B 0.9900 .
C11 C12 1.494(6) .
C11 H11A 0.9900 .
C11 H11B 0.9900 .
C13 C18 1.453(6) .
C13 C14 1.494(6) .
C14 C15B 1.501(13) .
C14 C15A 1.575(13) .
C14 H14A 0.9900 .
C14 H14B 0.9900 .
C14 H14C 0.9900 .
C14 H14D 0.9900 .
C15A C16A 1.53(2) .
C15A H15A 0.9900 .
C15A H15B 0.9900 .
C16A C17 1.518(14) .
C16A H16A 0.9900 .
C16A H16B 0.9900 .
C15B C16B 1.47(3) .
C15B H15C 0.9900 .
C15B H15D 0.9900 .
C16B C17 1.532(14) .
C16B H16C 0.9900 .
C16B H16D 0.9900 .
C17 C18 1.487(6) .
C17 H17A 0.9900 .
C17 H17B 0.9900 .
C17 H17C 0.9900 .
C17 H17D 0.9900 .
C19 C20 1.387(6) .
C19 C23 1.416(6) .
C20 C21 1.380(6) .
C20 H20 0.9500 .
C21 H21 0.9500 .
C22 C23 1.377(6) .
C22 H22 0.9500 .
C23 H23 0.9500 .
C24 C25 1.392(6) .
C24 C26 1.395(6) .
C25 C26 1.392(6) 2_556
C25 H25 0.9500 .
C26 C25 1.391(6) 2_556
C26 H26 0.9500 .
C27 Cl2 1.768(6) .
C27 Cl3 1.771(6) .
C27 H27A 0.9900 .
C27 H27B 0.9900 .
C28 Cl4 1.725(6) .
C28 Cl5 1.738(7) .
C28 H28A 0.9900 .
C28 H28B 0.9900 .

loop_
_geom_torsion_atom_site_label_1
_geom_torsion_atom_site_label_2
_geom_torsion_atom_site_label_3
_geom_torsion_atom_site_label_4
_geom_torsion
_geom_torsion_site_symmetry_4
B1 O1 N1 C1 -158.6(4) .
B1 O1 N1 Fe1 12.9(5) .
N5 Fe1 N1 C1 -78.9(4) .
N4 Fe1 N1 C1 60.5(5) .
N3 Fe1 N1 C1 120.3(4) .
N6 Fe1 N1 C1 -0.5(3) .
N2 Fe1 N1 C1 -152.9(4) .
N5 Fe1 N1 O1 109.7(3) .
N4 Fe1 N1 O1 -110.9(4) .
N3 Fe1 N1 O1 -51.0(3) .
N6 Fe1 N1 O1 -171.8(4) .
N2 Fe1 N1 O1 35.8(3) .
B1 O2 N2 C7 -154.3(4) .
B1 O2 N2 Fe1 12.7(4) .
N5 Fe1 N2 C7 -4.6(3) .
N4 Fe1 N2 C7 -83.2(4) .
N1 Fe1 N2 C7 116.0(4) .
N3 Fe1 N2 C7 -157.7(4) .
N6 Fe1 N2 C7 56.3(5) .
N5 Fe1 N2 O2 -171.4(3) .
N4 Fe1 N2 O2 110.0(3) .
N1 Fe1 N2 O2 -50.8(3) .
N3 Fe1 N2 O2 35.6(3) .
N6 Fe1 N2 O2 -110.5(4) .
B1 O3 N3 C13 -158.2(4) .
B1 O3 N3 Fe1 11.6(5) .
N5 Fe1 N3 C13 60.3(5) .
N4 Fe1 N3 C13 -1.3(3) .
N1 Fe1 N3 C13 -154.1(4) .
N6 Fe1 N3 C13 -79.6(4) .
N2 Fe1 N3 C13 120.1(4) .
N5 Fe1 N3 O3 -109.4(4) .
N4 Fe1 N3 O3 -171.0(3) .
N1 Fe1 N3 O3 36.3(3) .
N6 Fe1 N3 O3 110.8(3) .
N2 Fe1 N3 O3 -49.5(3) .
B2 O4 N4 C18 -156.3(4) .
B2 O4 N4 Fe1 11.9(4) .
N5 Fe1 N4 C18 -156.5(3) .
N1 Fe1 N4 C18 58.4(5) .
N3 Fe1 N4 C18 -3.4(3) .
N6 Fe1 N4 C18 117.6(3) .
N2 Fe1 N4 C18 -82.4(4) .
N5 Fe1 N4 O4 35.6(3) .
N1 Fe1 N4 O4 -109.6(4) .
N3 Fe1 N4 O4 -171.3(3) .
N6 Fe1 N4 O4 -50.3(3) .
N2 Fe1 N4 O4 109.7(3) .
B2 O5 N5 C12 -159.0(4) .
B2 O5 N5 Fe1 12.6(5) .
N4 Fe1 N5 C12 121.3(3) .
N1 Fe1 N5 C12 -78.4(4) .
N3 Fe1 N5 C12 61.6(5) .
N6 Fe1 N5 C12 -152.8(3) .
N2 Fe1 N5 C12 -0.2(3) .
N4 Fe1 N5 O5 -50.0(3) .
N1 Fe1 N5 O5 110.2(3) .
N3 Fe1 N5 O5 -109.7(4) .
N6 Fe1 N5 O5 35.9(3) .
N2 Fe1 N5 O5 -171.5(3) .
B2 O6 N6 C6 -154.3(4) .
B2 O6 N6 Fe1 13.0(5) .
N5 Fe1 N6 C6 116.7(3) .
N4 Fe1 N6 C6 -156.8(3) .
N1 Fe1 N6 C6 -3.8(3) .
N3 Fe1 N6 C6 -82.7(4) .
N2 Fe1 N6 C6 57.6(5) .
N5 Fe1 N6 O6 -50.5(3) .
N4 Fe1 N6 O6 36.0(3) .
N1 Fe1 N6 O6 -171.0(3) .
N3 Fe1 N6 O6 110.1(3) .
N2 Fe1 N6 O6 -109.6(4) .
N3 O3 B1 O1 -68.3(4) .
N3 O3 B1 O2 55.9(5) .
N3 O3 B1 C19 173.4(3) .
N1 O1 B1 O3 54.9(4) .
N1 O1 B1 O2 -69.7(4) .
N1 O1 B1 C19 174.2(3) .
N2 O2 B1 O3 -69.4(4) .
N2 O2 B1 O1 55.3(4) .
N2 O2 B1 C19 171.8(3) .
N5 O5 B2 O4 53.2(4) .
N5 O5 B2 O6 -67.6(4) .
N5 O5 B2 C24 173.1(3) .
N4 O4 B2 O5 -66.4(4) .
N4 O4 B2 O6 55.0(4) .
N4 O4 B2 C24 175.1(3) .
N6 O6 B2 O5 53.2(4) .
N6 O6 B2 O4 -68.6(4) .
N6 O6 B2 C24 171.3(3) .
O1 N1 C1 C6 176.2(4) .
Fe1 N1 C1 C6 4.1(5) .
O1 N1 C1 C2 -5.5(7) .
Fe1 N1 C1 C2 -177.5(4) .
N1 C1 C2 C3 172.7(5) .
C6 C1 C2 C3 -9.1(7) .
C1 C2 C3 C4 43.1(6) .
C2 C3 C4 C5 -65.2(6) .
C3 C4 C5 C6 46.7(6) .
O6 N6 C6 C1 175.1(4) .
Fe1 N6 C6 C1 7.0(5) .
O6 N6 C6 C5 -3.5(6) .
Fe1 N6 C6 C5 -171.6(4) .
N1 C1 C6 N6 -6.9(6) .
C2 C1 C6 N6 174.7(4) .
N1 C1 C6 C5 171.6(4) .
C2 C1 C6 C5 -6.8(7) .
C4 C5 C6 N6 166.4(4) .
C4 C5 C6 C1 -12.0(7) .
O2 N2 C7 C12 175.7(3) .
Fe1 N2 C7 C12 8.0(5) .
O2 N2 C7 C8 -1.3(7) .
Fe1 N2 C7 C8 -169.1(4) .
N2 C7 C8 C9 163.6(5) .
C12 C7 C8 C9 -13.2(6) .
C7 C8 C9 C10 47.6(6) .
C8 C9 C10 C11 -64.5(6) .
C9 C10 C11 C12 41.9(6) .
O5 N5 C12 C7 176.4(3) .
Fe1 N5 C12 C7 4.4(5) .
O5 N5 C12 C11 -7.8(6) .
Fe1 N5 C12 C11 -179.8(3) .
N2 C7 C12 N5 -7.7(6) .
C8 C7 C12 N5 169.5(4) .
N2 C7 C12 C11 176.4(4) .
C8 C7 C12 C11 -6.4(7) .
C10 C11 C12 N5 177.0(4) .
C10 C11 C12 C7 -7.6(6) .
O3 N3 C13 C18 175.4(3) .
Fe1 N3 C13 C18 5.1(5) .
O3 N3 C13 C14 -3.8(6) .
Fe1 N3 C13 C14 -174.1(3) .
N3 C13 C14 C15B 176.1(11) .
C18 C13 C14 C15B -3.0(12) .
N3 C13 C14 C15A -153.6(9) .
C18 C13 C14 C15A 27.3(10) .
C13 C14 C15A C16A -54.2(16) .
C15B C14 C15A C16A 47.6(17) .
C14 C15A C16A C17 66(2) .
C13 C14 C15B C16B 38(2) .
C15A C14 C15B C16B -51(2) .
C14 C15B C16B C17 -62(3) .
C15A C16A C17 C18 -46.3(18) .
C15A C16A C17 C16B 45.0(17) .
C15B C16B C17 C18 46(2) .
C15B C16B C17 C16A -54(2) .
O4 N4 C18 C13 175.6(3) .
Fe1 N4 C18 C13 6.8(5) .
O4 N4 C18 C17 -2.8(6) .
Fe1 N4 C18 C17 -171.6(3) .
N3 C13 C18 N4 -7.4(5) .
C14 C13 C18 N4 171.8(4) .
N3 C13 C18 C17 171.0(4) .
C14 C13 C18 C17 -9.7(6) .
C16A C17 C18 N4 -163.5(9) .
C16B C17 C18 N4 166.6(11) .
C16A C17 C18 C13 18.3(10) .
C16B C17 C18 C13 -11.6(12) .
O3 B1 C19 C20 11.9(6) .
O1 B1 C19 C20 -109.0(5) .
O2 B1 C19 C20 132.3(5) .
O3 B1 C19 C23 -170.8(4) .
O1 B1 C19 C23 68.3(5) .
O2 B1 C19 C23 -50.4(5) .
C23 C19 C20 C21 -1.0(7) .
B1 C19 C20 C21 176.4(5) .
C22 N7 C21 C20 -1.6(8) .
C19 C20 C21 N7 1.8(8) .
C21 N7 C22 C23 0.6(8) .
N7 C22 C23 C19 0.2(8) .
C20 C19 C23 C22 0.0(7) .
B1 C19 C23 C22 -177.5(4) .
O5 B2 C24 C25 178.3(4) .
O4 B2 C24 C25 -61.2(5) .
O6 B2 C24 C25 58.6(5) .
O5 B2 C24 C26 1.5(6) .
O4 B2 C24 C26 122.0(4) .
O6 B2 C24 C26 -118.2(4) .
C26 C24 C25 C26 0.2(7) 2_556
B2 C24 C25 C26 -176.8(4) 2_556
C25 C24 C26 C25 -0.2(7) 2_556
B2 C24 C26 C25 176.8(4) 2_556
